data_4116533
loop_
_publ_author_name
'Kee-Chan Kim'
'Michael T. Pope'

_publ_section_title
;
 Cation-Directed Structure Changes in Polyoxometalate Chemistry.
 Equilibria between Isomers of Bis(9-tungstophosphatodioxouranate(VI))
 Complexes
;
_journal_name_full 'Journal of the American Chemical Society'
_journal_page_first 8512
_journal_page_last 8517
_journal_paper_doi 10.1021/ja9909125
_journal_volume 121
_journal_year 1999
_chemical_formula_sum 'H76 Na14 O110 P2 U2 W18'
_chemical_formula_weight 6005.77
_chemical_name_systematic
; 
 ? 
;
_space_group_IT_number 14
_symmetry_cell_setting monoclinic
_symmetry_space_group_name_Hall '-P 2ybc'
_symmetry_space_group_name_H-M 'P 1 21/c 1'
_atom_sites_solution_hydrogens none
_atom_sites_solution_primary direct
_atom_sites_solution_secondary difmap
_audit_creation_method SHELXL-97
_cell_angle_alpha 90.00
_cell_angle_beta 112.2600(10)
_cell_angle_gamma 90.00
_cell_formula_units_Z 2
_cell_length_a 16.6797(8)
_cell_length_b 14.6412(7)
_cell_length_c 21.2925(10)
_cell_measurement_reflns_used 8192
_cell_measurement_temperature 173(2)
_cell_measurement_theta_max 28.40
_cell_measurement_theta_min 1.32
_cell_volume 4812.3(4)
_computing_cell_refinement 'SAINT (Siemens, 1996)'
_computing_data_collection 'SMART (Siemens, 1996)'
_computing_data_reduction 'SAINT (Siemens, 1996)'
_computing_molecular_graphics 'Bruker SHELXTL'
_computing_publication_material 'bruker SHELXTL'
_computing_structure_refinement 'SHELXL-97 (Sheldrick, 1997)'
_computing_structure_solution 'SHELXS-97 (Sheldrick, 1990)'
_diffrn_ambient_temperature 173(2)
_diffrn_measured_fraction_theta_full 0.967
_diffrn_measured_fraction_theta_max 0.967
_diffrn_measurement_device_type 'CCD area detector'
_diffrn_measurement_method '\w scans'
_diffrn_radiation_monochromator graphite
_diffrn_radiation_source 'normal-focus sealed tube'
_diffrn_radiation_type MoK\a
_diffrn_radiation_wavelength 0.71073
_diffrn_reflns_av_R_equivalents 0.1068
_diffrn_reflns_av_sigmaI/netI 0.0554
_diffrn_reflns_limit_h_max 22
_diffrn_reflns_limit_h_min -21
_diffrn_reflns_limit_k_max 19
_diffrn_reflns_limit_k_min -18
_diffrn_reflns_limit_l_max 27
_diffrn_reflns_limit_l_min -28
_diffrn_reflns_number 52355
_diffrn_reflns_theta_full 28.40
_diffrn_reflns_theta_max 28.40
_diffrn_reflns_theta_min 1.32
_diffrn_standards_decay_% 0
_exptl_absorpt_coefficient_mu 24.997
_exptl_absorpt_correction_T_max 0.01679
_exptl_absorpt_correction_T_min 0.00057
_exptl_absorpt_correction_type multi-scan
_exptl_absorpt_process_details 'Blessing, R. (1995)'
_exptl_crystal_colour yellow
_exptl_crystal_density_diffrn 4.145
_exptl_crystal_description trianglular
_exptl_crystal_F_000 5312
_exptl_crystal_size_max 0.44
_exptl_crystal_size_mid 0.42
_exptl_crystal_size_min 0.38
_refine_diff_density_max 3.724
_refine_diff_density_min -4.218
_refine_diff_density_rms 0.545
_refine_ls_extinction_method none
_refine_ls_goodness_of_fit_ref 1.156
_refine_ls_hydrogen_treatment none
_refine_ls_matrix_type full
_refine_ls_number_parameters 572
_refine_ls_number_reflns 11682
_refine_ls_number_restraints 0
_refine_ls_restrained_S_all 1.156
_refine_ls_R_factor_all 0.0610
_refine_ls_R_factor_gt 0.0549
_refine_ls_shift/su_max 0.001
_refine_ls_shift/su_mean 0.000
_refine_ls_structure_factor_coef Fsqd
_refine_ls_weighting_details 'calc w=1/[\s^2^(Fo^2^)+(0.0591P)^2^+194.0000P] where P=(Fo^2^+2Fc^2^)/3'
_refine_ls_weighting_scheme calc
_refine_ls_wR_factor_gt 0.1407
_refine_ls_wR_factor_ref 0.1458
_reflns_number_gt 10575
_reflns_number_total 11682
_reflns_threshold_expression >2sigma(I)
_cod_data_source_file ja9909125_1.cif
_cod_data_source_block upw
_cod_database_code 4116533

loop_
_symmetry_equiv_pos_as_xyz
'x, y, z'
'-x, y+1/2, -z+1/2'
'-x, -y, -z'
'x, -y-1/2, z-1/2'

loop_
_atom_site_label
_atom_site_type_symbol
_atom_site_fract_x
_atom_site_fract_y
_atom_site_fract_z
_atom_site_U_iso_or_equiv
_atom_site_adp_type
_atom_site_occupancy
_atom_site_symmetry_multiplicity
_atom_site_calc_flag
_atom_site_refinement_flags
W1 W 0.36747(3) 0.06367(4) 0.76355(3) 0.01739(12) Uani 1 1 d .
W2 W 0.41724(3) 0.10271(4) 0.62311(3) 0.01757(12) Uani 1 1 d .
W3 W 0.39781(3) -0.11542(4) 0.67132(3) 0.01777(12) Uani 1 1 d .
W4 W 0.17006(3) 0.20930(4) 0.68929(3) 0.01695(12) Uani 1 1 d .
W5 W 0.22347(3) 0.25184(4) 0.55394(3) 0.01717(12) Uani 1 1 d .
W6 W 0.24951(3) 0.06031(4) 0.44915(3) 0.01925(12) Uani 1 1 d .
W7 W 0.23275(3) -0.15739(4) 0.49701(3) 0.01849(12) Uani 1 1 d .
W8 W 0.17998(3) -0.20591(4) 0.65282(3) 0.01736(12) Uani 1 1 d .
W9 W 0.14877(3) -0.02813(4) 0.74282(3) 0.01797(12) Uani 1 1 d .
U1 U -0.02611(3) 0.21169(4) 0.51150(3) 0.01769(12) Uani 1 1 d .
P1 P 0.2102(2) 0.0208(2) 0.60196(17) 0.0160(6) Uani 1 1 d .
Na1 Na -0.0223(5) -0.0172(5) 0.5808(3) 0.0332(15) Uani 1 1 d .
Na2 Na 0.6196(4) 0.7918(5) 0.7804(3) 0.0275(13) Uani 1 1 d .
Na3 Na 0.2717(4) 0.5536(5) 0.7441(3) 0.0303(14) Uani 1 1 d .
Na4 Na -0.2217(4) 0.9463(5) 0.0725(4) 0.0322(14) Uani 1 1 d .
Na5 Na -0.0856(4) 0.8942(5) 0.7150(3) 0.0283(13) Uani 1 1 d .
Na6 Na -0.3182(5) 0.4748(6) 0.3967(4) 0.0294(18) Uani 0.80 1 d P
Na7 Na -0.502(2) 0.967(3) 0.0355(16) 0.035(8) Uani 0.20 1 d P
Na8 Na -0.2434(10) 1.2260(12) 0.1549(9) 0.031(3) Uani 0.40 1 d P
O1P O 0.3097(6) 0.0165(7) 0.6478(5) 0.0188(19) Uani 1 1 d .
O2P O 0.1825(6) 0.1218(7) 0.6019(5) 0.0177(19) Uani 1 1 d .
O3P O 0.1983(6) -0.0103(7) 0.5298(5) 0.0181(19) Uani 1 1 d .
O4P O 0.1612(6) -0.0408(7) 0.6336(5) 0.0178(19) Uani 1 1 d .
O1U O -0.0561(6) 0.3299(7) 0.5135(5) 0.020(2) Uani 1 1 d .
O2U O 0.0041(7) 0.0942(7) 0.5098(5) 0.025(2) Uani 1 1 d .
O1A O 0.4292(7) 0.0877(8) 0.8472(6) 0.027(2) Uani 1 1 d .
O1B O 0.4413(6) 0.1156(7) 0.7208(5) 0.0196(19) Uani 1 1 d .
O1C O 0.2789(6) -0.0061(8) 0.7683(5) 0.022(2) Uani 1 1 d .
O2A O 0.5079(7) 0.1539(8) 0.6189(5) 0.025(2) Uani 1 1 d .
O2B O 0.4637(6) -0.0229(7) 0.6485(5) 0.0181(19) Uani 1 1 d .
O2C O 0.3403(6) 0.1994(7) 0.6088(5) 0.0164(18) Uani 1 1 d .
O3A O 0.4754(6) -0.1997(8) 0.6961(6) 0.026(2) Uani 1 1 d .
O3B O 0.4253(6) -0.0535(7) 0.7566(5) 0.0177(19) Uani 1 1 d .
O3C O 0.3370(6) -0.1387(7) 0.5767(5) 0.021(2) Uani 1 1 d .
O4A O 0.1737(7) 0.2862(8) 0.7520(6) 0.024(2) Uani 1 1 d .
O4C O 0.2950(6) 0.1641(7) 0.7351(5) 0.0176(18) Uani 1 1 d .
O4D O 0.0613(6) 0.2264(7) 0.6265(6) 0.022(2) Uani 1 1 d .
O5A O 0.2556(7) 0.3533(8) 0.5308(6) 0.027(2) Uani 1 1 d .
O5B O 0.2226(6) 0.2867(7) 0.6422(5) 0.021(2) Uani 1 1 d .
O5C O 0.2311(6) 0.1736(7) 0.4848(5) 0.021(2) Uani 1 1 d .
O5D O 0.1058(6) 0.2615(7) 0.5125(5) 0.021(2) Uani 1 1 d .
O6A O 0.2974(7) 0.0955(8) 0.3947(6) 0.026(2) Uani 1 1 d .
O6C O 0.3587(6) 0.0610(7) 0.5374(5) 0.0191(19) Uani 1 1 d .
O6D O 0.1419(7) 0.0518(8) 0.3967(6) 0.027(2) Uani 1 1 d .
O7A O 0.2657(7) -0.2566(8) 0.4699(6) 0.028(2) Uani 1 1 d .
O7B O 0.2714(7) -0.0709(7) 0.4495(5) 0.0196(19) Uani 1 1 d .
O7C O 0.1829(6) -0.2008(7) 0.5609(5) 0.019(2) Uani 1 1 d .
O7D O 0.1196(7) -0.1543(8) 0.4393(5) 0.024(2) Uani 1 1 d .
O8A O 0.1966(7) -0.3189(8) 0.6741(6) 0.024(2) Uani 1 1 d .
O8C O 0.3040(6) -0.1734(8) 0.6833(5) 0.022(2) Uani 1 1 d .
O8D O 0.0622(7) -0.2058(7) 0.6055(5) 0.021(2) Uani 1 1 d .
O9A O 0.1546(7) -0.0334(8) 0.8264(6) 0.027(2) Uani 1 1 d .
O9B O 0.1764(6) -0.1562(7) 0.7332(5) 0.0191(19) Uani 1 1 d .
O9C O 0.1454(6) 0.1003(7) 0.7237(5) 0.0170(18) Uani 1 1 d .
O9D O 0.0393(6) -0.0444(8) 0.6956(5) 0.025(2) Uani 1 1 d .
O1W O -0.6412(7) 1.0816(8) 0.2893(6) 0.025(2) Uiso 1 1 d .
O2W O -0.0286(8) 0.7550(9) 0.6906(7) 0.033(3) Uiso 1 1 d .
O3W O 0.0032(9) 0.6128(9) 0.3322(7) 0.039(3) Uiso 1 1 d .
O4W O 0.1310(9) 0.5310(9) 0.7502(7) 0.037(3) Uiso 1 1 d .
O5W O 0.2090(8) 0.5696(9) 0.4971(7) 0.034(3) Uiso 1 1 d .
O6W O -0.6221(8) 0.8803(9) 0.2074(7) 0.037(3) Uiso 1 1 d .
O7W O -0.2109(8) 0.5207(8) 0.3597(6) 0.033(3) Uiso 1 1 d .
O8W O 0.5856(8) 0.9047(8) 0.8479(6) 0.030(2) Uiso 1 1 d .
O9W O 0.1066(9) 0.8060(9) 0.3084(7) 0.039(3) Uiso 1 1 d .
O10W O -0.0818(9) 0.6144(10) 0.5927(7) 0.040(3) Uiso 1 1 d .
O11W O -0.6878(10) 0.8595(11) 0.3439(8) 0.046(3) Uiso 1 1 d .
O12W O -0.5974(12) 0.8762(14) 0.0607(10) 0.067(5) Uiso 1 1 d .
O13W O -0.2560(11) 0.6949(12) 0.6131(9) 0.054(4) Uiso 1 1 d .
O14W O -0.4709(13) 0.6439(14) 0.4526(10) 0.067(5) Uiso 1 1 d .
O15W O -0.5260(13) 0.9132(15) 0.5109(11) 0.070(5) Uiso 1 1 d .
O16W O -0.3603(11) 1.1597(12) 0.1404(9) 0.056(4) Uiso 1 1 d .
O17W O -0.0341(15) 0.4959(16) 0.4287(12) 0.080(6) Uiso 1 1 d .
O18W O -0.3619(16) 1.0059(18) 0.0506(13) 0.090(7) Uiso 1 1 d .
O19W O -0.4300(16) 0.7456(17) 0.0701(13) 0.087(6) Uiso 1 1 d .

loop_
_atom_site_aniso_label
_atom_site_aniso_U_11
_atom_site_aniso_U_22
_atom_site_aniso_U_33
_atom_site_aniso_U_23
_atom_site_aniso_U_13
_atom_site_aniso_U_12
W1 0.0087(2) 0.0245(3) 0.0154(2) 0.0001(2) 0.00049(19) 0.00008(19)
W2 0.0083(2) 0.0247(3) 0.0167(3) 0.0009(2) 0.00134(19) -0.00049(19)
W3 0.0085(2) 0.0239(3) 0.0174(3) 0.0008(2) 0.00093(19) 0.00069(18)
W4 0.0096(2) 0.0229(3) 0.0156(3) -0.00048(19) 0.00174(19) 0.00060(18)
W5 0.0101(2) 0.0226(3) 0.0161(2) 0.0012(2) 0.00192(19) 0.00005(18)
W6 0.0136(2) 0.0267(3) 0.0152(3) -0.0001(2) 0.0028(2) -0.0001(2)
W7 0.0115(2) 0.0257(3) 0.0162(3) -0.0012(2) 0.00301(19) -0.00154(19)
W8 0.0104(2) 0.0231(3) 0.0158(2) 0.0010(2) 0.00191(19) -0.00029(18)
W9 0.0105(2) 0.0247(3) 0.0172(3) 0.0005(2) 0.00349(19) -0.00053(19)
U1 0.0103(2) 0.0221(2) 0.0171(2) -0.00042(18) 0.00117(18) -0.00026(17)
P1 0.0094(14) 0.0225(17) 0.0146(15) 0.0019(13) 0.0027(12) 0.0010(12)
Na1 0.036(4) 0.041(4) 0.025(3) -0.004(3) 0.014(3) -0.010(3)
Na2 0.017(3) 0.034(3) 0.025(3) -0.003(3) 0.001(2) 0.000(2)
Na3 0.027(3) 0.032(3) 0.030(3) 0.002(3) 0.009(3) 0.004(3)
Na4 0.029(3) 0.035(4) 0.028(3) -0.002(3) 0.005(3) 0.004(3)
Na5 0.024(3) 0.037(4) 0.024(3) 0.002(3) 0.009(3) -0.002(3)
Na6 0.013(3) 0.042(5) 0.026(4) 0.015(3) -0.001(3) 0.003(3)
Na7 0.037(18) 0.06(2) 0.011(13) 0.011(14) 0.010(13) -0.008(16)
Na8 0.022(7) 0.039(9) 0.034(9) 0.003(7) 0.014(7) 0.004(7)
O1P 0.009(4) 0.030(5) 0.020(5) 0.002(4) 0.008(4) 0.002(4)
O2P 0.007(4) 0.026(5) 0.013(4) 0.005(4) -0.003(3) 0.001(4)
O3P 0.010(4) 0.030(5) 0.010(4) -0.006(4) -0.002(3) 0.001(4)
O4P 0.013(4) 0.020(5) 0.017(5) -0.007(4) 0.002(4) -0.009(4)
O1U 0.018(5) 0.026(5) 0.017(5) -0.003(4) 0.008(4) 0.006(4)
O2U 0.029(5) 0.019(5) 0.022(5) 0.006(4) 0.004(4) 0.008(4)
O1A 0.016(5) 0.034(6) 0.026(6) 0.003(5) 0.002(4) -0.004(4)
O1B 0.011(4) 0.029(5) 0.018(5) 0.003(4) 0.005(4) 0.002(4)
O1C 0.012(4) 0.030(5) 0.018(5) 0.006(4) 0.000(4) 0.006(4)
O2A 0.019(5) 0.031(6) 0.019(5) 0.008(4) -0.001(4) 0.003(4)
O2B 0.007(4) 0.030(5) 0.014(4) 0.001(4) 0.000(3) 0.002(4)
O2C 0.014(4) 0.023(5) 0.008(4) 0.004(3) -0.001(3) -0.003(4)
O3A 0.010(4) 0.029(6) 0.036(6) 0.001(5) 0.004(4) 0.000(4)
O3B 0.011(4) 0.024(5) 0.009(4) 0.004(4) -0.007(3) -0.001(4)
O3C 0.014(4) 0.028(5) 0.022(5) -0.002(4) 0.007(4) 0.000(4)
O4A 0.017(5) 0.030(6) 0.025(5) -0.004(4) 0.008(4) -0.003(4)
O4C 0.015(4) 0.023(5) 0.010(4) -0.003(4) -0.001(3) -0.001(4)
O4D 0.014(4) 0.027(5) 0.027(5) 0.002(4) 0.009(4) 0.000(4)
O5A 0.025(5) 0.029(6) 0.025(5) 0.009(5) 0.008(4) 0.004(4)
O5B 0.013(4) 0.024(5) 0.024(5) 0.008(4) 0.004(4) 0.006(4)
O5C 0.011(4) 0.028(5) 0.024(5) -0.006(4) 0.005(4) 0.003(4)
O5D 0.016(5) 0.022(5) 0.019(5) -0.003(4) 0.000(4) -0.003(4)
O6A 0.024(5) 0.034(6) 0.023(5) 0.008(5) 0.010(4) 0.002(4)
O6C 0.011(4) 0.024(5) 0.020(5) 0.002(4) 0.002(4) 0.002(4)
O6D 0.022(5) 0.032(6) 0.020(5) 0.006(4) 0.001(4) 0.000(4)
O7A 0.026(5) 0.026(5) 0.035(6) -0.015(5) 0.015(5) 0.001(4)
O7B 0.022(5) 0.020(5) 0.017(5) -0.002(4) 0.008(4) 0.002(4)
O7C 0.009(4) 0.021(5) 0.019(5) -0.010(4) -0.005(4) -0.005(3)
O7D 0.017(5) 0.037(6) 0.022(5) -0.004(4) 0.010(4) -0.011(4)
O8A 0.020(5) 0.025(5) 0.025(5) 0.010(4) 0.005(4) 0.004(4)
O8C 0.007(4) 0.035(6) 0.020(5) 0.009(4) -0.001(4) 0.004(4)
O8D 0.018(5) 0.027(5) 0.019(5) -0.004(4) 0.007(4) -0.004(4)
O9A 0.024(5) 0.035(6) 0.026(5) 0.006(5) 0.013(5) -0.009(4)
O9B 0.014(4) 0.022(5) 0.023(5) 0.000(4) 0.009(4) 0.002(4)
O9C 0.011(4) 0.023(5) 0.017(5) 0.000(4) 0.007(4) 0.000(3)
O9D 0.016(5) 0.038(6) 0.020(5) 0.012(4) 0.004(4) 0.004(4)

loop_
_atom_type_symbol
_atom_type_description
_atom_type_scat_dispersion_real
_atom_type_scat_dispersion_imag
_atom_type_scat_source
O O 0.0106 0.0060 'International Tables Vol C Tables 4.2.6.8 and 6.1.1.4'
Na Na 0.0362 0.0249 'International Tables Vol C Tables 4.2.6.8 and 6.1.1.4'
P P 0.1023 0.0942 'International Tables Vol C Tables 4.2.6.8 and 6.1.1.4'
W W -0.8490 6.8722 'International Tables Vol C Tables 4.2.6.8 and 6.1.1.4'
U U -9.6767 9.6646 'International Tables Vol C Tables 4.2.6.8 and 6.1.1.4'
H H 0.0000 0.0000 'International Tables Vol C Tables 4.2.6.8 and 6.1.1.4'

loop_
_geom_angle_atom_site_label_1
_geom_angle_atom_site_label_2
_geom_angle_atom_site_label_3
_geom_angle
_geom_angle_site_symmetry_1
_geom_angle_site_symmetry_3
O1A W1 O1C 103.6(5) . .
O1A W1 O4C 103.6(5) . .
O1C W1 O4C 91.2(4) . .
O1A W1 O1B 99.7(5) . .
O1C W1 O1B 155.9(5) . .
O4C W1 O1B 89.3(4) . .
O1A W1 O3B 97.8(5) . .
O1C W1 O3B 87.0(4) . .
O4C W1 O3B 158.3(4) . .
O1B W1 O3B 83.8(4) . .
O1A W1 O1P 167.9(4) . .
O1C W1 O1P 82.9(4) . .
O4C W1 O1P 86.2(4) . .
O1B W1 O1P 73.0(4) . .
O3B W1 O1P 72.1(4) . .
O1A W1 Na2 90.5(4) . 2_646
O1C W1 Na2 132.9(3) . 2_646
O4C W1 Na2 41.7(3) . 2_646
O1B W1 Na2 52.2(3) . 2_646
O3B W1 Na2 136.0(3) . 2_646
O1P W1 Na2 92.4(3) . 2_646
O2A W2 O6C 104.0(5) . .
O2A W2 O2C 103.0(5) . .
O6C W2 O2C 91.0(4) . .
O2A W2 O1B 100.4(5) . .
O6C W2 O1B 155.2(4) . .
O2C W2 O1B 87.2(4) . .
O2A W2 O2B 99.0(5) . .
O6C W2 O2B 88.2(4) . .
O2C W2 O2B 157.4(4) . .
O1B W2 O2B 84.2(4) . .
O2A W2 O1P 169.0(4) . .
O6C W2 O1P 83.2(4) . .
O2C W2 O1P 84.8(4) . .
O1B W2 O1P 72.0(4) . .
O2B W2 O1P 72.6(4) . .
O2A W2 Na2 92.1(4) . 2_646
O6C W2 Na2 133.0(3) . 2_646
O2C W2 Na2 42.1(3) . 2_646
O1B W2 Na2 48.8(3) . 2_646
O2B W2 Na2 133.0(3) . 2_646
O1P W2 Na2 88.7(3) . 2_646
O3A W3 O8C 101.7(5) . .
O3A W3 O3C 103.4(5) . .
O8C W3 O3C 85.8(4) . .
O3A W3 O2B 98.5(5) . .
O8C W3 O2B 159.8(4) . .
O3C W3 O2B 89.1(4) . .
O3A W3 O3B 99.6(5) . .
O8C W3 O3B 89.9(4) . .
O3C W3 O3B 157.0(4) . .
O2B W3 O3B 87.3(4) . .
O3A W3 O1P 170.7(4) . .
O8C W3 O1P 85.1(4) . .
O3C W3 O1P 83.3(4) . .
O2B W3 O1P 74.9(4) . .
O3B W3 O1P 73.8(4) . .
O4A W4 O4D 102.2(5) . .
O4A W4 O9C 101.7(5) . .
O4D W4 O9C 95.7(4) . .
O4A W4 O5B 97.4(5) . .
O4D W4 O5B 93.5(4) . .
O9C W4 O5B 156.6(4) . .
O4A W4 O4C 96.4(4) . .
O4D W4 O4C 161.3(4) . .
O9C W4 O4C 82.7(4) . .
O5B W4 O4C 81.7(4) . .
O4A W4 O2P 170.2(4) . .
O4D W4 O2P 81.7(4) . .
O9C W4 O2P 86.7(4) . .
O5B W4 O2P 73.3(4) . .
O4C W4 O2P 79.7(3) . .
O4A W4 W5 126.4(4) . .
O4D W4 W5 82.0(3) . .
O9C W4 W5 131.4(3) . .
O5B W4 W5 29.6(3) . .
O4C W4 W5 85.2(3) . .
O2P W4 W5 44.7(2) . .
O4A W4 Na2 83.9(4) . 2_646
O4D W4 Na2 137.2(3) . 2_646
O9C W4 Na2 124.9(3) . 2_646
O5B W4 Na2 43.8(3) . 2_646
O4C W4 Na2 42.4(3) . 2_646
O2P W4 Na2 87.2(2) . 2_646
W5 W4 Na2 61.86(11) . 2_646
O4A W4 W9 110.6(4) . .
O4D W4 W9 99.8(3) . .
O9C W4 W9 11.1(3) . .
O5B W4 W9 145.4(3) . .
O4C W4 W9 75.5(3) . .
O2P W4 W9 77.2(2) . .
W5 W4 W9 121.35(2) . .
Na2 W4 W9 117.87(11) 2_646 .
O5A W5 O5D 100.9(5) . .
O5A W5 O5C 100.3(5) . .
O5D W5 O5C 92.7(4) . .
O5A W5 O5B 99.7(5) . .
O5D W5 O5B 92.7(4) . .
O5C W5 O5B 157.9(5) . .
O5A W5 O2C 99.1(5) . .
O5D W5 O2C 159.9(4) . .
O5C W5 O2C 83.4(4) . .
O5B W5 O2C 84.2(4) . .
O5A W5 O2P 171.4(5) . .
O5D W5 O2P 80.7(4) . .
O5C W5 O2P 88.0(4) . .
O5B W5 O2P 71.8(4) . .
O2C W5 O2P 79.5(3) . .
O5A W5 W4 128.1(4) . .
O5D W5 W4 81.1(3) . .
O5C W5 W4 131.6(3) . .
O5B W5 W4 29.2(3) . .
O2C W5 W4 86.8(3) . .
O2P W5 W4 43.6(2) . .
O5A W5 Na2 87.1(4) . 2_646
O5D W5 Na2 136.0(3) . 2_646
O5C W5 Na2 128.7(3) . 2_646
O5B W5 Na2 43.4(3) . 2_646
O2C W5 Na2 45.4(3) . 2_646
O2P W5 Na2 85.9(2) . 2_646
W4 W5 Na2 61.15(10) . 2_646
O5A W5 W6 111.2(4) . .
O5D W5 W6 96.7(3) . .
O5C W5 W6 12.7(3) . .
O5B W5 W6 145.2(3) . .
O2C W5 W6 75.6(3) . .
O2P W5 W6 76.8(2) . .
W4 W5 W6 120.14(2) . .
Na2 W5 W6 120.74(11) 2_646 .
O6A W6 O6D 102.7(5) . .
O6A W6 O5C 101.2(5) . .
O6D W6 O5C 92.1(5) . .
O6A W6 O7B 99.4(5) . .
O6D W6 O7B 94.5(5) . .
O5C W6 O7B 156.4(4) . .
O6A W6 O6C 97.9(5) . .
O6D W6 O6C 159.2(5) . .
O5C W6 O6C 81.5(4) . .
O7B W6 O6C 84.4(4) . .
O6A W6 O3P 170.6(4) . .
O6D W6 O3P 82.4(4) . .
O5C W6 O3P 86.3(4) . .
O7B W6 O3P 72.1(4) . .
O6C W6 O3P 77.5(3) . .
O6A W6 W7 126.7(4) . .
O6D W6 W7 86.7(4) . .
O5C W6 W7 131.1(3) . .
O7B W6 W7 27.3(3) . .
O6C W6 W7 82.9(3) . .
O3P W6 W7 45.1(2) . .
O6A W6 Na5 70.4(4) . 3_566
O6D W6 Na5 32.8(4) . 3_566
O5C W6 Na5 92.8(3) . 3_566
O7B W6 Na5 105.0(3) . 3_566
O6C W6 Na5 165.9(3) . 3_566
O3P W6 Na5 115.2(2) . 3_566
W7 W6 Na5 110.36(11) . 3_566
O6A W6 Na1 130.6(4) . 3_556
O6D W6 Na1 27.9(4) . 3_556
O5C W6 Na1 84.6(3) . 3_556
O7B W6 Na1 90.6(3) . 3_556
O6C W6 Na1 131.3(3) . 3_556
O3P W6 Na1 55.1(2) . 3_556
W7 W6 Na1 72.05(12) . 3_556
Na5 W6 Na1 60.31(15) 3_566 3_556
O6A W6 W5 111.7(4) . .
O6D W6 W5 96.6(4) . .
O5C W6 W5 12.8(3) . .
O7B W6 W5 143.6(3) . .
O6C W6 W5 73.3(3) . .
O3P W6 W5 75.1(2) . .
W7 W6 W5 119.21(2) . .
Na5 W6 W5 103.04(11) 3_566 .
Na1 W6 W5 83.43(11) 3_556 .
O7A W7 O7D 100.0(5) . .
O7A W7 O7B 99.7(5) . .
O7D W7 O7B 95.7(5) . .
O7A W7 O3C 96.8(5) . .
O7D W7 O3C 161.1(4) . .
O7B W7 O3C 89.9(4) . .
O7A W7 O7C 103.5(5) . .
O7D W7 O7C 82.7(4) . .
O7B W7 O7C 156.7(4) . .
O3C W7 O7C 85.1(4) . .
O7A W7 O3P 173.3(5) . .
O7D W7 O3P 82.7(4) . .
O7B W7 O3P 73.8(4) . .
O3C W7 O3P 81.5(4) . .
O7C W7 O3P 82.9(4) . .
O7A W7 W6 128.1(4) . .
O7D W7 W6 87.5(4) . .
O7B W7 W6 28.5(3) . .
O3C W7 W6 88.9(3) . .
O7C W7 W6 128.4(3) . .
O3P W7 W6 45.6(2) . .
O7A W7 U1 103.0(4) . 3_556
O7D W7 U1 38.5(3) . 3_556
O7B W7 U1 131.4(3) . 3_556
O3C W7 U1 128.5(3) . 3_556
O7C W7 U1 44.4(3) . 3_556
O3P W7 U1 83.0(2) . 3_556
W6 W7 U1 113.12(2) . 3_556
O7A W7 Na8 36.7(5) . 2_535
O7D W7 Na8 78.6(4) . 2_535
O7B W7 Na8 72.7(4) . 2_535
O3C W7 Na8 120.3(4) . 2_535
O7C W7 Na8 129.1(4) . 2_535
O3P W7 Na8 139.5(4) . 2_535
W6 W7 Na8 97.7(3) . 2_535
U1 W7 Na8 102.9(2) 3_556 2_535
O7A W7 W8 110.0(4) . .
O7D W7 W8 94.1(3) . .
O7B W7 W8 146.5(3) . .
O3C W7 W8 71.9(3) . .
O7C W7 W8 14.3(3) . .
O3P W7 W8 75.8(2) . .
W6 W7 W8 120.66(2) . .
U1 W7 W8 56.671(14) 3_556 .
Na8 W7 W8 140.8(3) 2_535 .
O8A W8 O8D 100.3(5) . .
O8A W8 O9B 101.0(5) . .
O8D W8 O9B 95.9(4) . .
O8A W8 O7C 103.7(5) . .
O8D W8 O7C 83.1(4) . .
O9B W8 O7C 155.0(4) . .
O8A W8 O8C 95.8(5) . .
O8D W8 O8C 161.4(4) . .
O9B W8 O8C 89.9(4) . .
O7C W8 O8C 84.3(4) . .
O8A W8 O4P 174.7(4) . .
O8D W8 O4P 82.2(4) . .
O9B W8 O4P 74.0(4) . .
O7C W8 O4P 81.2(4) . .
O8C W8 O4P 82.4(4) . .
O8A W8 W9 129.6(4) . .
O8D W8 W9 87.0(3) . .
O9B W8 W9 28.7(3) . .
O7C W8 W9 126.7(3) . .
O8C W8 W9 89.7(3) . .
O4P W8 W9 45.5(2) . .
O8A W8 U1 103.1(4) . 3_556
O8D W8 U1 38.6(3) . 3_556
O9B W8 U1 131.3(3) . 3_556
O7C W8 U1 44.7(3) . 3_556
O8C W8 U1 128.3(3) . 3_556
O4P W8 U1 81.8(2) . 3_556
W9 W8 U1 112.075(19) . 3_556
O8A W8 W7 110.1(4) . .
O8D W8 W7 94.2(3) . .
O9B W8 W7 144.8(3) . .
O7C W8 W7 14.1(3) . .
O8C W8 W7 71.5(3) . .
O4P W8 W7 74.2(2) . .
W9 W8 W7 119.03(2) . .
U1 W8 W7 56.815(14) 3_556 .
O9D W9 O9A 103.0(5) . .
O9D W9 O9C 94.1(5) . .
O9A W9 O9C 104.2(5) . .
O9D W9 O9B 92.6(5) . .
O9A W9 O9B 98.1(5) . .
O9C W9 O9B 154.6(4) . .
O9D W9 O1C 161.7(4) . .
O9A W9 O1C 95.3(5) . .
O9C W9 O1C 81.1(4) . .
O9B W9 O1C 84.9(4) . .
O9D W9 O4P 83.5(4) . .
O9A W9 O4P 169.8(5) . .
O9C W9 O4P 83.0(4) . .
O9B W9 O4P 73.5(4) . .
O1C W9 O4P 78.4(4) . .
O9D W9 W8 85.4(4) . .
O9A W9 W8 125.5(4) . .
O9C W9 W8 129.1(3) . .
O9B W9 W8 27.5(3) . .
O1C W9 W8 84.1(3) . .
O4P W9 W8 46.3(2) . .
O9D W9 Na1 33.0(4) . .
O9A W9 Na1 134.9(4) . .
O9C W9 Na1 78.6(3) . .
O9B W9 Na1 94.3(3) . .
O1C W9 Na1 129.0(3) . .
O4P W9 Na1 53.1(2) . .
W8 W9 Na1 73.99(12) . .
O9D W9 Na8 111.3(5) . 3_566
O9A W9 Na8 60.5(5) . 3_566
O9C W9 Na8 152.3(4) . 3_566
O9B W9 Na8 39.6(4) . 3_566
O1C W9 Na8 77.9(4) . 3_566
O4P W9 Na8 110.0(4) . 3_566
W8 W9 Na8 66.3(3) . 3_566
Na1 W9 Na8 129.0(3) . 3_566
O9D W9 W4 98.8(4) . .
O9A W9 W4 112.3(4) . .
O9C W9 W4 10.8(3) . .
O9B W9 W4 144.0(3) . .
O1C W9 W4 73.7(3) . .
O4P W9 W4 74.0(2) . .
W8 W9 W4 119.48(2) . .
Na1 W9 W4 78.18(12) . .
Na8 W9 W4 149.9(3) 3_566 .
O2U U1 O1U 179.8(6) . .
O2U U1 O5D 91.7(5) . .
O1U U1 O5D 88.2(4) . .
O2U U1 O8D 84.5(4) . 3_556
O1U U1 O8D 95.7(4) . 3_556
O5D U1 O8D 83.2(4) . 3_556
O2U U1 O4D 92.4(4) . .
O1U U1 O4D 87.4(4) . .
O5D U1 O4D 75.4(3) . .
O8D U1 O4D 158.2(3) 3_556 .
O2U U1 O7D 84.5(5) . 3_556
O1U U1 O7D 95.5(4) . 3_556
O5D U1 O7D 154.6(4) . 3_556
O8D U1 O7D 121.3(4) 3_556 3_556
O4D U1 O7D 79.7(4) . 3_556
O2U U1 O7C 99.4(4) . 3_556
O1U U1 O7C 80.8(4) . 3_556
O5D U1 O7C 143.1(4) . 3_556
O8D U1 O7C 63.3(3) 3_556 3_556
O4D U1 O7C 138.3(3) . 3_556
O7D U1 O7C 62.1(4) 3_556 3_556
O2U U1 W8 93.6(3) . 3_556
O1U U1 W8 86.6(3) . 3_556
O5D U1 W8 110.8(3) . 3_556
O8D U1 W8 29.4(2) 3_556 3_556
O4D U1 W8 171.3(2) . 3_556
O7D U1 W8 94.5(3) 3_556 3_556
O7C U1 W8 34.0(2) 3_556 3_556
O2U U1 W7 93.4(4) . 3_556
O1U U1 W7 86.7(3) . 3_556
O5D U1 W7 174.4(3) . 3_556
O8D U1 W7 94.9(2) 3_556 3_556
O4D U1 W7 106.7(2) . 3_556
O7D U1 W7 28.9(3) 3_556 3_556
O7C U1 W7 33.3(2) 3_556 3_556
W8 U1 W7 66.514(16) 3_556 3_556
O2U U1 Na1 33.7(4) . .
O1U U1 Na1 146.3(3) . .
O5D U1 Na1 114.5(3) . .
O8D U1 Na1 110.8(3) 3_556 .
O4D U1 Na1 75.7(3) . .
O7D U1 Na1 53.3(3) 3_556 .
O7C U1 Na1 92.6(3) 3_556 .
W8 U1 Na1 106.15(11) 3_556 .
W7 U1 Na1 71.10(11) 3_556 .
O2U U1 Na1 30.4(4) . 3_556
O1U U1 Na1 149.7(3) . 3_556
O5D U1 Na1 81.3(3) . 3_556
O8D U1 Na1 55.0(3) 3_556 3_556
O4D U1 Na1 116.8(3) . 3_556
O7D U1 Na1 106.1(3) 3_556 3_556
O7C U1 Na1 90.6(3) 3_556 3_556
W8 U1 Na1 70.97(11) 3_556 3_556
W7 U1 Na1 101.96(11) 3_556 3_556
Na1 U1 Na1 62.44(17) . 3_556
O4P P1 O3P 112.0(6) . .
O4P P1 O2P 110.7(5) . .
O3P P1 O2P 110.9(6) . .
O4P P1 O1P 108.4(5) . .
O3P P1 O1P 108.2(5) . .
O2P P1 O1P 106.4(5) . .
O6D Na1 O9D 79.2(4) 3_556 .
O6D Na1 O2U 117.5(5) 3_556 3_556
O9D Na1 O2U 130.1(5) . 3_556
O6D Na1 O2U 132.4(5) 3_556 .
O9D Na1 O2U 132.8(5) . .
O2U Na1 O2U 72.2(5) 3_556 .
O6D Na1 O4P 141.7(5) 3_556 .
O9D Na1 O4P 65.1(4) . .
O2U Na1 O4P 79.2(4) 3_556 .
O2U Na1 O4P 84.5(4) . .
O6D Na1 O7D 75.0(4) 3_556 3_556
O9D Na1 O7D 107.7(4) . 3_556
O2U Na1 O7D 121.8(4) 3_556 3_556
O2U Na1 O7D 62.9(4) . 3_556
O4P Na1 O7D 127.8(4) . 3_556
O6D Na1 O3P 61.5(4) 3_556 3_556
O9D Na1 O3P 139.9(4) . 3_556
O2U Na1 O3P 79.2(4) 3_556 3_556
O2U Na1 O3P 76.8(4) . 3_556
O4P Na1 O3P 154.8(4) . 3_556
O7D Na1 O3P 56.6(3) 3_556 3_556
O6D Na1 W9 103.4(3) 3_556 .
O9D Na1 W9 24.3(3) . .
O2U Na1 W9 118.0(4) 3_556 .
O2U Na1 W9 112.0(4) . .
O4P Na1 W9 42.7(2) . .
O7D Na1 W9 112.1(3) 3_556 .
O3P Na1 W9 162.1(3) 3_556 .
O6D Na1 Na5 38.6(3) 3_556 1_545
O9D Na1 Na5 41.4(3) . 1_545
O2U Na1 Na5 129.8(4) 3_556 1_545
O2U Na1 Na5 157.4(4) . 1_545
O4P Na1 Na5 103.6(3) . 1_545
O7D Na1 Na5 96.4(3) 3_556 1_545
O3P Na1 Na5 100.1(3) 3_556 1_545
W9 Na1 Na5 65.60(16) . 1_545
O6D Na1 W6 20.7(3) 3_556 3_556
O9D Na1 W6 100.0(3) . 3_556
O2U Na1 W6 102.8(4) 3_556 3_556
O2U Na1 W6 115.9(4) . 3_556
O4P Na1 W6 159.3(3) . 3_556
O7D Na1 W6 69.0(2) 3_556 3_556
O3P Na1 W6 41.2(2) 3_556 3_556
W9 Na1 W6 124.14(18) . 3_556
Na5 Na1 W6 59.03(14) 1_545 3_556
O6D Na1 U1 114.0(4) 3_556 .
O9D Na1 U1 121.4(4) . .
O2U Na1 U1 95.5(3) 3_556 .
O2U Na1 U1 24.8(3) . .
O4P Na1 U1 97.0(3) . .
O7D Na1 U1 39.8(2) 3_556 .
O3P Na1 U1 72.5(3) 3_556 .
W9 Na1 U1 108.55(18) . .
Na5 Na1 U1 132.7(2) 1_545 .
W6 Na1 U1 103.29(19) 3_556 .
O6D Na1 U1 108.9(4) 3_556 3_556
O9D Na1 U1 109.3(4) . 3_556
O2U Na1 U1 22.7(3) 3_556 3_556
O2U Na1 U1 93.4(3) . 3_556
O4P Na1 U1 72.5(2) . 3_556
O7D Na1 U1 142.9(3) 3_556 3_556
O3P Na1 U1 91.8(3) 3_556 3_556
W9 Na1 U1 102.92(19) . 3_556
Na5 Na1 U1 109.1(2) 1_545 3_556
W6 Na1 U1 101.20(17) 3_556 3_556
U1 Na1 U1 117.56(17) . 3_556
O8W Na2 O3A 90.9(5) . 1_565
O8W Na2 O4C 152.9(5) . 2_656
O3A Na2 O4C 114.1(4) 1_565 2_656
O8W Na2 O1W 87.9(4) . 3_576
O3A Na2 O1W 81.1(4) 1_565 3_576
O4C Na2 O1W 105.4(4) 2_656 3_576
O8W Na2 O5B 93.1(4) . 2_656
O3A Na2 O5B 173.2(5) 1_565 2_656
O4C Na2 O5B 63.2(4) 2_656 2_656
O1W Na2 O5B 93.5(4) 3_576 2_656
O8W Na2 O2C 81.5(4) . 2_656
O3A Na2 O2C 123.4(4) 1_565 2_656
O4C Na2 O2C 76.1(4) 2_656 2_656
O1W Na2 O2C 153.1(4) 3_576 2_656
O5B Na2 O2C 62.8(4) 2_656 2_656
O8W Na2 O1B 118.6(4) . 2_656
O3A Na2 O1B 77.3(4) 1_565 2_656
O4C Na2 O1B 61.1(3) 2_656 2_656
O1W Na2 O1B 145.6(4) 3_576 2_656
O5B Na2 O1B 105.5(4) 2_656 2_656
O2C Na2 O1B 59.1(3) 2_656 2_656
O8W Na2 W1 150.7(4) . 2_656
O3A Na2 W1 89.7(3) 1_565 2_656
O4C Na2 W1 30.3(2) 2_656 2_656
O1W Na2 W1 121.0(3) 3_576 2_656
O5B Na2 W1 89.5(3) 2_656 2_656
O2C Na2 W1 73.9(3) 2_656 2_656
O1B Na2 W1 33.6(2) 2_656 2_656
O8W Na2 W4 124.8(4) . 2_656
O3A Na2 W4 143.1(4) 1_565 2_656
O4C Na2 W4 34.4(2) 2_656 2_656
O1W Na2 W4 90.3(3) 3_576 2_656
O5B Na2 W4 32.0(2) 2_656 2_656
O2C Na2 W4 76.0(3) 2_656 2_656
O1B Na2 W4 91.1(3) 2_656 2_656
W1 Na2 W4 64.19(11) 2_656 2_656
O8W Na2 W5 76.8(3) . 2_656
O3A Na2 W5 154.7(4) 1_565 2_656
O4C Na2 W5 76.2(3) 2_656 2_656
O1W Na2 W5 119.8(3) 3_576 2_656
O5B Na2 W5 32.1(3) 2_656 2_656
O2C Na2 W5 33.7(2) 2_656 2_656
O1B Na2 W5 89.2(3) 2_656 2_656
W1 Na2 W5 90.66(15) 2_656 2_656
W4 Na2 W5 56.99(9) 2_656 2_656
O8W Na2 W2 93.3(4) . 2_656
O3A Na2 W2 97.2(3) 1_565 2_656
O4C Na2 W2 74.1(3) 2_656 2_656
O1W Na2 W2 177.9(4) 3_576 2_656
O5B Na2 W2 88.1(3) 2_656 2_656
O2C Na2 W2 28.9(2) 2_656 2_656
O1B Na2 W2 32.4(2) 2_656 2_656
W1 Na2 W2 57.64(11) 2_656 2_656
W4 Na2 W2 90.30(15) 2_656 2_656
W5 Na2 W2 62.14(11) 2_656 2_656
O8W Na2 Na6 29.4(3) . 4_676
O3A Na2 Na6 111.1(4) 1_565 4_676
O4C Na2 Na6 133.5(3) 2_656 4_676
O1W Na2 Na6 71.3(3) 3_576 4_676
O5B Na2 Na6 70.7(3) 2_656 4_676
O2C Na2 Na6 88.1(3) 2_656 4_676
O1B Na2 Na6 141.9(3) 2_656 4_676
W1 Na2 Na6 158.0(2) 2_656 4_676
W4 Na2 Na6 99.64(17) 2_656 4_676
W5 Na2 Na6 67.46(16) 2_656 4_676
W2 Na2 Na6 110.5(2) 2_656 4_676
O7W Na3 O11W 171.0(6) 3_566 4_676
O7W Na3 O6W 89.4(5) 3_566 4_676
O11W Na3 O6W 94.7(5) 4_676 4_676
O7W Na3 O8A 80.7(5) 3_566 1_565
O11W Na3 O8A 92.5(5) 4_676 1_565
O6W Na3 O8A 76.2(5) 4_676 1_565
O7W Na3 O4W 84.5(5) 3_566 .
O11W Na3 O4W 88.7(5) 4_676 .
O6W Na3 O4W 157.6(5) 4_676 .
O8A Na3 O4W 81.5(4) 1_565 .
O7W Na3 O1W 88.6(5) 3_566 4_676
O11W Na3 O1W 99.2(5) 4_676 4_676
O6W Na3 O1W 93.1(5) 4_676 4_676
O8A Na3 O1W 164.8(5) 1_565 4_676
O4W Na3 O1W 108.3(5) . 4_676
O7W Na3 Na6 42.8(3) 3_566 3_566
O11W Na3 Na6 141.5(5) 4_676 3_566
O6W Na3 Na6 46.9(4) 4_676 3_566
O8A Na3 Na6 77.8(3) 1_565 3_566
O4W Na3 Na6 125.5(4) . 3_566
O1W Na3 Na6 87.0(3) 4_676 3_566
O7W Na3 Na8 142.2(5) 3_566 3_576
O11W Na3 Na8 29.3(5) 4_676 3_576
O6W Na3 Na8 95.8(4) 4_676 3_576
O8A Na3 Na8 64.5(4) 1_565 3_576
O4W Na3 Na8 76.5(4) . 3_576
O1W Na3 Na8 128.2(4) 4_676 3_576
Na6 Na3 Na8 133.3(4) 3_566 3_576
O18W Na4 O10W 179.0(8) . 4_575
O18W Na4 O9A 94.1(7) . 3_566
O10W Na4 O9A 86.8(5) 4_575 3_566
O18W Na4 O13W 92.1(8) . 4_575
O10W Na4 O13W 87.9(6) 4_575 4_575
O9A Na4 O13W 103.3(6) 3_566 4_575
O18W Na4 O5W 85.0(7) . 2
O10W Na4 O5W 94.7(5) 4_575 2
O9A Na4 O5W 92.0(5) 3_566 2
O13W Na4 O5W 164.6(6) 4_575 2
O18W Na4 O5A 98.7(7) . 2
O10W Na4 O5A 80.3(5) 4_575 2
O9A Na4 O5A 166.4(5) 3_566 2
O13W Na4 O5A 80.8(5) 4_575 2
O5W Na4 O5A 84.7(5) 2 2
O18W Na4 Na6 70.3(6) . 4_575
O10W Na4 Na6 108.9(4) 4_575 4_575
O9A Na4 Na6 129.0(4) 3_566 4_575
O13W Na4 Na6 124.8(5) 4_575 4_575
O5W Na4 Na6 40.2(4) 2 4_575
O5A Na4 Na6 52.9(3) 2 4_575
O6D Na5 O4W 88.8(5) 3_566 2_556
O6D Na5 O3W 159.1(5) 3_566 4_576
O4W Na5 O3W 81.5(5) 2_556 4_576
O6D Na5 O2W 96.2(5) 3_566 .
O4W Na5 O2W 174.3(6) 2_556 .
O3W Na5 O2W 92.9(5) 4_576 .
O6D Na5 O4A 117.3(5) 3_566 2_556
O4W Na5 O4A 99.2(5) 2_556 2_556
O3W Na5 O4A 82.7(5) 4_576 2_556
O2W Na5 O4A 80.9(5) . 2_556
O6D Na5 O9D 75.2(4) 3_566 1_565
O4W Na5 O9D 97.8(5) 2_556 1_565
O3W Na5 O9D 87.8(5) 4_576 1_565
O2W Na5 O9D 81.0(5) . 1_565
O4A Na5 O9D 159.0(5) 2_556 1_565
O6D Na5 W6 23.5(3) 3_566 3_566
O4W Na5 W6 86.1(4) 2_556 3_566
O3W Na5 W6 166.7(4) 4_576 3_566
O2W Na5 W6 99.6(4) . 3_566
O4A Na5 W6 94.7(3) 2_556 3_566
O9D Na5 W6 98.7(3) 1_565 3_566
O6D Na5 Na1 37.4(3) 3_566 1_565
O4W Na5 Na1 99.6(4) 2_556 1_565
O3W Na5 Na1 126.2(4) 4_576 1_565
O2W Na5 Na1 82.9(4) . 1_565
O4A Na5 Na1 147.6(4) 2_556 1_565
O9D Na5 Na1 38.5(3) 1_565 1_565
W6 Na5 Na1 60.67(15) 3_566 1_565
O7W Na6 O8W 96.8(5) . 4_475
O7W Na6 O5W 89.5(5) . 3_566
O8W Na6 O5W 140.4(6) 4_475 3_566
O7W Na6 O12W 159.5(7) . 2_445
O8W Na6 O12W 102.5(6) 4_475 2_445
O5W Na6 O12W 80.0(6) 3_566 2_445
O7W Na6 O6W 87.6(5) . 2_445
O8W Na6 O6W 92.7(5) 4_475 2_445
O5W Na6 O6W 126.7(6) 3_566 2_445
O12W Na6 O6W 84.8(6) 2_445 2_445
O7W Na6 O5A 76.3(4) . 3_566
O8W Na6 O5A 68.6(4) 4_475 3_566
O5W Na6 O5A 75.1(4) 3_566 3_566
O12W Na6 O5A 117.1(6) 2_445 3_566
O6W Na6 O5A 153.2(5) 2_445 3_566
O7W Na6 Na3 43.1(4) . 3_566
O8W Na6 Na3 92.7(4) 4_475 3_566
O5W Na6 Na3 117.1(4) 3_566 3_566
O12W Na6 Na3 128.2(6) 2_445 3_566
O6W Na6 Na3 44.8(4) 2_445 3_566
O5A Na6 Na3 114.5(3) 3_566 3_566
O7W Na6 Na4 99.2(4) . 4_576
O8W Na6 Na4 100.2(4) 4_475 4_576
O5W Na6 Na4 40.2(4) 3_566 4_576
O12W Na6 Na4 84.1(5) 2_445 4_576
O6W Na6 Na4 164.5(5) 2_445 4_576
O5A Na6 Na4 42.1(3) 3_566 4_576
Na3 Na6 Na4 141.6(3) 3_566 4_576
O7W Na6 Na7 164.7(8) . 2_445
O8W Na6 Na7 71.6(7) 4_475 2_445
O5W Na6 Na7 93.5(6) 3_566 2_445
O12W Na6 Na7 35.3(8) 2_445 2_445
O6W Na6 Na7 102.5(6) 2_445 2_445
O5A Na6 Na7 89.9(7) 3_566 2_445
Na3 Na6 Na7 144.2(6) 3_566 2_445
Na4 Na6 Na7 73.9(5) 4_576 2_445
O7W Na6 Na2 66.7(4) . 4_475
O8W Na6 Na2 30.1(3) 4_475 4_475
O5W Na6 Na2 136.2(4) 3_566 4_475
O12W Na6 Na2 132.1(5) 2_445 4_475
O6W Na6 Na2 90.1(4) 2_445 4_475
O5A Na6 Na2 64.0(3) 3_566 4_475
Na3 Na6 Na2 70.1(2) 3_566 4_475
Na4 Na6 Na2 105.5(3) 4_576 4_475
Na7 Na6 Na2 101.4(6) 2_445 4_475
Na7 Na7 O12W 139(3) 3_475 .
Na7 Na7 O18W 68(2) 3_475 .
O12W Na7 O18W 150.1(19) . .
Na7 Na7 O18W 66(2) 3_475 3_475
O12W Na7 O18W 74.3(13) . 3_475
O18W Na7 O18W 134.2(15) . 3_475
Na7 Na7 O1A 149(3) 3_475 3_566
O12W Na7 O1A 72.1(10) . 3_566
O18W Na7 O1A 81.5(13) . 3_566
O18W Na7 O1A 143.8(16) 3_475 3_566
Na7 Na7 O14W 71(2) 3_475 4_575
O12W Na7 O14W 97.5(16) . 4_575
O18W Na7 O14W 78.1(13) . 4_575
O18W Na7 O14W 87.6(13) 3_475 4_575
O1A Na7 O14W 109.5(16) 3_566 4_575
Na7 Na7 O14W 68(3) 3_475 2_455
O12W Na7 O14W 112.9(16) . 2_455
O18W Na7 O14W 87.0(14) . 2_455
O18W Na7 O14W 76.3(14) 3_475 2_455
O1A Na7 O14W 105.0(14) 3_566 2_455
O14W Na7 O14W 139.6(13) 4_575 2_455
Na7 Na7 Na6 126(3) 3_475 2_455
O12W Na7 Na6 37.6(8) . 2_455
O18W Na7 Na6 147.8(15) . 2_455
O18W Na7 Na6 67.9(10) 3_475 2_455
O1A Na7 Na6 77.4(8) 3_566 2_455
O14W Na7 Na6 132.0(13) 4_575 2_455
O14W Na7 Na6 75.4(10) 2_455 2_455
O16W Na8 O11W 87.3(8) . 2_455
O16W Na8 O9W 170.1(11) . 2
O11W Na8 O9W 89.9(8) 2_455 2
O16W Na8 O9B 90.3(8) . 3_566
O11W Na8 O9B 113.3(8) 2_455 3_566
O9W Na8 O9B 82.0(7) 2 3_566
O16W Na8 O7A 97.6(9) . 2_565
O11W Na8 O7A 92.9(8) 2_455 2_565
O9W Na8 O7A 92.1(7) 2 2_565
O9B Na8 O7A 153.0(8) 3_566 2_565
O16W Na8 W9 83.5(7) . 3_566
O11W Na8 W9 142.3(8) 2_455 3_566
O9W Na8 W9 92.9(6) 2 3_566
O9B Na8 W9 30.7(3) 3_566 3_566
O7A Na8 W9 124.5(6) 2_565 3_566
O16W Na8 W7 115.7(8) . 2_565
O11W Na8 W7 78.8(6) 2_455 2_565
O9W Na8 W7 73.1(5) 2 2_565
O9B Na8 W7 152.4(6) 3_566 2_565
O7A Na8 W7 23.8(3) 2_565 2_565
W9 Na8 W7 137.7(5) 3_566 2_565
O16W Na8 Na3 99.2(7) . 3_576
O11W Na8 Na3 30.4(5) 2_455 3_576
O9W Na8 Na3 74.0(6) 2 3_576
O9B Na8 Na3 85.2(5) 3_566 3_576
O7A Na8 Na3 118.6(6) 2_565 3_576
W9 Na8 Na3 115.9(5) 3_566 3_576
W7 Na8 Na3 98.7(4) 2_565 3_576
P1 O1P W3 126.1(6) . .
P1 O1P W1 123.1(5) . .
W3 O1P W1 92.4(3) . .
P1 O1P W2 122.7(5) . .
W3 O1P W2 91.2(3) . .
W1 O1P W2 91.8(3) . .
P1 O2P W4 129.8(5) . .
P1 O2P W5 129.1(5) . .
W4 O2P W5 91.7(4) . .
P1 O3P W7 126.9(6) . .
P1 O3P W6 129.3(6) . .
W7 O3P W6 89.4(3) . .
P1 O3P Na1 117.3(5) . 3_556
W7 O3P Na1 99.4(3) . 3_556
W6 O3P Na1 83.6(3) . 3_556
P1 O4P W9 129.1(5) . .
P1 O4P W8 126.7(6) . .
W9 O4P W8 88.1(3) . .
P1 O4P Na1 115.2(5) . .
W9 O4P Na1 84.2(3) . .
W8 O4P Na1 103.6(3) . .
U1 O2U Na1 126.8(6) . 3_556
U1 O2U Na1 121.6(6) . .
Na1 O2U Na1 107.8(5) 3_556 .
W1 O1A Na7 148.6(11) . 3_566
W1 O1B W2 123.0(5) . .
W1 O1B Na2 94.2(4) . 2_646
W2 O1B Na2 98.7(4) . 2_646
W1 O1C W9 150.2(6) . .
W3 O2B W2 121.3(5) . .
W2 O2C W5 147.7(5) . .
W2 O2C Na2 109.1(4) . 2_646
W5 O2C Na2 101.0(4) . 2_646
W3 O3A Na2 133.7(6) . 1_545
W3 O3B W1 121.6(4) . .
W3 O3C W7 153.0(6) . .
W4 O4A Na5 142.8(6) . 2_546
W1 O4C W4 146.3(5) . .
W1 O4C Na2 108.0(4) . 2_646
W4 O4C Na2 103.2(4) . 2_646
W4 O4D U1 144.1(5) . .
W5 O5A Na4 138.2(6) . 2_545
W5 O5A Na6 132.9(6) . 3_566
Na4 O5A Na6 84.9(4) 2_545 3_566
W4 O5B W5 121.1(6) . .
W4 O5B Na2 104.2(4) . 2_646
W5 O5B Na2 104.5(4) . 2_646
W6 O5C W5 154.5(7) . .
W5 O5D U1 145.6(6) . .
W2 O6C W6 150.3(6) . .
W6 O6D Na1 131.3(6) . 3_556
W6 O6D Na5 123.6(6) . 3_566
Na1 O6D Na5 104.0(5) 3_556 3_566
W7 O7A Na8 119.5(7) . 2_535
W7 O7B W6 124.2(5) . .
W7 O7C W8 151.6(5) . .
W7 O7C U1 102.4(4) . 3_556
W8 O7C U1 101.4(4) . 3_556
W7 O7D U1 112.6(5) . 3_556
W7 O7D Na1 119.6(5) . 3_556
U1 O7D Na1 87.0(3) 3_556 3_556
W8 O8A Na3 154.6(6) . 1_545
W3 O8C W8 152.3(6) . .
W8 O8D U1 112.1(5) . 3_556
W9 O9A Na4 136.2(6) . 3_566
W8 O9B W9 123.8(5) . .
W8 O9B Na8 124.4(6) . 3_566
W9 O9B Na8 109.7(6) . 3_566
W4 O9C W9 158.1(5) . .
W9 O9D Na1 122.8(5) . .
W9 O9D Na5 136.9(6) . 1_545
Na1 O9D Na5 100.2(4) . 1_545
Na3 O1W Na2 124.9(5) 4_475 3_576
Na5 O4W Na3 124.5(6) 2_546 .
Na6 O5W Na4 99.6(5) 3_566 2_545
Na3 O6W Na6 88.3(5) 4_475 2_455
Na6 O7W Na3 94.2(5) . 3_566
Na6 O8W Na2 120.5(5) 4_676 .
Na8 O11W Na3 120.3(8) 2_445 4_475
Na7 O12W Na6 107.1(13) . 2_455
Na7 O14W Na7 40.4(13) 4_576 2_445
Na7 O18W Na7 45.8(15) . 3_475
Na7 O18W Na4 144.1(16) . .
Na7 O18W Na4 143.6(15) 3_475 .

loop_
_geom_bond_atom_site_label_1
_geom_bond_atom_site_label_2
_geom_bond_distance
_geom_bond_site_symmetry_2
W1 O1A 1.723(11) .
W1 O1C 1.830(10) .
W1 O4C 1.854(10) .
W1 O1B 1.943(10) .
W1 O3B 2.000(10) .
W1 O1P 2.384(10) .
W1 Na2 3.497(7) 2_646
W2 O2A 1.720(11) .
W2 O6C 1.819(10) .
W2 O2C 1.856(10) .
W2 O1B 1.972(10) .
W2 O2B 1.989(10) .
W2 O1P 2.408(9) .
W2 Na2 3.636(7) 2_646
W3 O3A 1.720(11) .
W3 O8C 1.880(10) .
W3 O3C 1.912(11) .
W3 O2B 1.920(10) .
W3 O3B 1.924(10) .
W3 O1P 2.362(10) .
W4 O4A 1.730(11) .
W4 O4D 1.818(10) .
W4 O9C 1.866(10) .
W4 O5B 1.929(10) .
W4 O4C 2.048(9) .
W4 O2P 2.332(10) .
W4 W5 3.3810(8) .
W4 Na2 3.531(6) 2_646
W4 W9 3.7171(8) .
W5 O5A 1.714(11) .
W5 O5D 1.827(10) .
W5 O5C 1.907(10) .
W5 O5B 1.953(11) .
W5 O2C 2.007(9) .
W5 O2P 2.380(10) .
W5 Na2 3.555(6) 2_646
W5 W6 3.7103(8) .
W6 O6A 1.716(10) .
W6 O6D 1.721(11) .
W6 O5C 1.897(10) .
W6 O7B 1.955(10) .
W6 O6C 2.063(10) .
W6 O3P 2.421(10) .
W6 W7 3.3899(8) .
W6 Na5 3.591(7) 3_566
W6 Na1 3.651(7) 3_556
W7 O7A 1.728(10) .
W7 O7D 1.821(10) .
W7 O7B 1.881(10) .
W7 O3C 1.934(10) .
W7 O7C 1.951(11) .
W7 O3P 2.399(10) .
W7 U1 3.4745(7) 3_556
W7 Na8 3.720(17) 2_535
W7 W8 3.8077(8) .
W8 O8A 1.709(11) .
W8 O8D 1.837(10) .
W8 O9B 1.881(10) .
W8 O7C 1.977(11) .
W8 O8C 1.977(9) .
W8 O4P 2.452(10) .
W8 W9 3.3875(8) .
W8 U1 3.4688(8) 3_556
W9 O9D 1.735(10) .
W9 O9A 1.746(11) .
W9 O9C 1.921(10) .
W9 O9B 1.960(10) .
W9 O1C 2.054(10) .
W9 O4P 2.419(10) .
W9 Na1 3.551(7) .
W9 Na8 3.609(18) 3_566
U1 O2U 1.796(10) .
U1 O1U 1.806(10) .
U1 O5D 2.310(10) .
U1 O8D 2.332(10) 3_556
U1 O4D 2.338(11) .
U1 O7D 2.341(10) 3_556
U1 O7C 2.487(9) 3_556
U1 W8 3.4688(8) 3_556
U1 W7 3.4745(7) 3_556
U1 Na1 3.654(7) .
U1 Na1 3.719(7) 3_556
P1 O4P 1.534(10) .
P1 O3P 1.542(10) .
P1 O2P 1.549(11) .
P1 O1P 1.577(10) .
Na1 O6D 2.278(13) 3_556
Na1 O9D 2.298(12) .
Na1 O2U 2.352(13) 3_556
Na1 O2U 2.377(13) .
Na1 O4P 2.855(12) .
Na1 O7D 2.932(14) 3_556
Na1 O3P 3.014(12) 3_556
Na1 Na5 3.638(9) 1_545
Na1 W6 3.651(7) 3_556
Na1 U1 3.719(7) 3_556
Na2 O8W 2.395(14) .
Na2 O3A 2.399(12) 1_565
Na2 O4C 2.447(12) 2_656
Na2 O1W 2.485(13) 3_576
Na2 O5B 2.522(12) 2_656
Na2 O2C 2.577(12) 2_656
Na2 O1B 2.770(12) 2_656
Na2 W1 3.497(7) 2_656
Na2 W4 3.531(6) 2_656
Na2 W5 3.555(6) 2_656
Na2 W2 3.636(7) 2_656
Na2 Na6 4.116(10) 4_676
Na3 O7W 2.323(14) 3_566
Na3 O11W 2.345(17) 4_676
Na3 O6W 2.394(15) 4_676
Na3 O8A 2.422(12) 1_565
Na3 O4W 2.422(15) .
Na3 O1W 2.428(13) 4_676
Na3 Na6 3.394(11) 3_566
Na3 Na8 4.004(19) 3_576
Na4 O18W 2.37(3) .
Na4 O10W 2.379(15) 4_575
Na4 O9A 2.384(14) 3_566
Na4 O13W 2.392(19) 4_575
Na4 O5W 2.395(15) 2
Na4 O5A 2.464(13) 2
Na4 Na6 3.658(11) 4_575
Na5 O6D 2.339(12) 3_566
Na5 O4W 2.358(15) 2_556
Na5 O3W 2.374(15) 4_576
Na5 O2W 2.386(14) .
Na5 O4A 2.436(13) 2_556
Na5 O9D 2.444(12) 1_565
Na5 W6 3.591(7) 3_566
Na5 Na1 3.638(9) 1_565
Na6 O7W 2.311(14) .
Na6 O8W 2.346(14) 4_475
Na6 O5W 2.394(15) 3_566
Na6 O12W 2.42(2) 2_445
Na6 O6W 2.480(16) 2_445
Na6 O5A 2.930(15) 3_566
Na6 Na3 3.394(11) 3_566
Na6 Na4 3.658(11) 4_576
Na6 Na7 3.79(3) 2_445
Na6 Na2 4.116(10) 4_475
Na7 Na7 1.81(6) 3_475
Na7 O12W 2.29(4) .
Na7 O18W 2.31(4) .
Na7 O18W 2.35(4) 3_475
Na7 O1A 2.46(3) 3_566
Na7 O14W 2.60(4) 4_575
Na7 O14W 2.65(5) 2_455
Na7 Na6 3.79(3) 2_455
Na8 O16W 2.09(2) .
Na8 O11W 2.27(2) 2_455
Na8 O9W 2.42(2) 2
Na8 O9B 2.44(2) 3_566
Na8 O7A 2.55(2) 2_565
Na8 W9 3.609(18) 3_566
Na8 W7 3.720(17) 2_565
Na8 Na3 4.004(19) 3_576
O3P Na1 3.014(12) 3_556
O2U Na1 2.352(13) 3_556
O1A Na7 2.46(3) 3_566
O1B Na2 2.770(12) 2_646
O2C Na2 2.577(12) 2_646
O3A Na2 2.399(12) 1_545
O4A Na5 2.436(12) 2_546
O4C Na2 2.447(12) 2_646
O5A Na4 2.464(13) 2_545
O5A Na6 2.930(15) 3_566
O5B Na2 2.522(12) 2_646
O6D Na1 2.278(13) 3_556
O6D Na5 2.339(12) 3_566
O7A Na8 2.55(2) 2_535
O7C U1 2.487(9) 3_556
O7D U1 2.341(10) 3_556
O7D Na1 2.932(14) 3_556
O8A Na3 2.422(12) 1_545
O8D U1 2.332(10) 3_556
O9A Na4 2.384(14) 3_566
O9B Na8 2.44(2) 3_566
O9D Na5 2.444(12) 1_545
O1W Na3 2.428(13) 4_475
O1W Na2 2.485(13) 3_576
O3W Na5 2.374(15) 4_575
O4W Na5 2.358(15) 2_546
O5W Na6 2.394(15) 3_566
O5W Na4 2.395(15) 2_545
O6W Na3 2.394(15) 4_475
O6W Na6 2.480(16) 2_455
O7W Na3 2.323(14) 3_566
O8W Na6 2.346(14) 4_676
O9W Na8 2.42(2) 2_545
O10W Na4 2.379(15) 4_576
O11W Na8 2.27(2) 2_445
O11W Na3 2.345(17) 4_475
O12W Na6 2.42(2) 2_455
O13W Na4 2.392(19) 4_576
O14W Na7 2.60(4) 4_576
O14W Na7 2.65(5) 2_445
O18W Na7 2.35(4) 3_475
